data_7128613
loop_
_publ_author_name
'van Wyk, Lisa M.'
'Loots, Leigh'
'Barbour, Leonard J.'

_publ_section_title
;
 Tuning extreme anisotropic thermal expansion in 1D coordination polymers
 through metal selection and solid solutions.
;
_journal_issue 62
_journal_name_full 'Chemical communications (Cambridge, England)'
_journal_page_first 7693
_journal_page_last 7696
_journal_paper_doi 10.1039/d1cc01717a
_journal_volume 57
_journal_year 2021
_chemical_formula_moiety 'C24 H16 Co N2 O4'
_chemical_formula_sum 'C24 H16 Co N2 O4'
_chemical_formula_weight 455.32
_chemical_name_common CoCP_HTphase
_space_group_crystal_system monoclinic
_space_group_IT_number 14
_space_group_name_Hall '-P 2yn'
_space_group_name_H-M_alt 'P 1 21/n 1'
_atom_sites_solution_hydrogens geom
_atom_sites_solution_primary 'dual space'
_atom_sites_solution_secondary difmap
_audit_creation_method SHELXL-2018/3
_audit_update_record
;
2021-02-27 deposited with the CCDC.	2021-07-05 downloaded from the CCDC.
;
_cell_angle_alpha 90
_cell_angle_beta 98.63(2)
_cell_angle_gamma 90
_cell_formula_units_Z 4
_cell_length_a 7.672(5)
_cell_length_b 25.683(18)
_cell_length_c 17.291(13)
_cell_measurement_reflns_used 7039
_cell_measurement_temperature 270(2)
_cell_measurement_theta_max 25.86
_cell_measurement_theta_min 2.38
_cell_volume 3368(4)
_computing_cell_refinement 'SAINT V8.38A (Bruker, 2016)'
_computing_data_collection 'APEX3 (Bruker, 2017)'
_computing_data_reduction 'SAINT V8.38A (Bruker, 2016)'
_computing_molecular_graphics 'X-Seed (Barbour, 2001; Atwood & Barbour, 2003)'
_computing_structure_refinement 'SHELXL-2018/3 (Sheldrick, 2018)'
_computing_structure_solution 'SHELXT 2018/2 (Sheldrick, 2018)'
_diffrn_ambient_temperature 270(2)
_diffrn_detector_area_resol_mean 7.4074
_diffrn_measured_fraction_theta_full 0.999
_diffrn_measured_fraction_theta_max 0.999
_diffrn_measurement_device_type 'Bruker D8 VENTURE'
_diffrn_radiation_type MoK\a
_diffrn_radiation_wavelength 0.71073
_diffrn_reflns_av_R_equivalents 0.0992
_diffrn_reflns_av_unetI/netI 0.0984
_diffrn_reflns_Laue_measured_fraction_full 0.999
_diffrn_reflns_Laue_measured_fraction_max 0.999
_diffrn_reflns_limit_h_max 8
_diffrn_reflns_limit_h_min -9
_diffrn_reflns_limit_k_max 30
_diffrn_reflns_limit_k_min -30
_diffrn_reflns_limit_l_max 20
_diffrn_reflns_limit_l_min -20
_diffrn_reflns_number 21224
_diffrn_reflns_point_group_measured_fraction_full 0.999
_diffrn_reflns_point_group_measured_fraction_max 0.999
_diffrn_reflns_theta_full 25.027
_diffrn_reflns_theta_max 25.027
_diffrn_reflns_theta_min 2.383
_diffrn_source 'microfocus sealed tube'
_exptl_absorpt_coefficient_mu 0.530
_exptl_absorpt_correction_T_max 0.2602
_exptl_absorpt_correction_T_min 0.2084
_exptl_absorpt_correction_type multi-scan
_exptl_absorpt_process_details 'SADABS, 2016/2'
_exptl_crystal_colour Pink
_exptl_crystal_density_diffrn 0.898
_exptl_crystal_description Rod
_exptl_crystal_F_000 932
_exptl_crystal_recrystallization_method Solvothermal
_exptl_crystal_size_max 0.369
_exptl_crystal_size_mid 0.171
_exptl_crystal_size_min 0.112
_refine_diff_density_max 0.405
_refine_diff_density_min -0.554
_refine_diff_density_rms 0.068
_refine_ls_extinction_method none
_refine_ls_goodness_of_fit_ref 1.013
_refine_ls_hydrogen_treatment constr
_refine_ls_matrix_type full
_refine_ls_number_parameters 552
_refine_ls_number_reflns 5944
_refine_ls_number_restraints 1524
_refine_ls_restrained_S_all 0.907
_refine_ls_R_factor_all 0.1014
_refine_ls_R_factor_gt 0.0693
_refine_ls_shift/su_max 0.000
_refine_ls_shift/su_mean 0.000
_refine_ls_structure_factor_coef Fsqd
_refine_ls_weighting_details 'w=1/[\s^2^(Fo^2^)+(0.1005P)^2^] where P=(Fo^2^+2Fc^2^)/3'
_refine_ls_weighting_scheme calc
_refine_ls_wR_factor_gt 0.1754
_refine_ls_wR_factor_ref 0.1922
_reflns_Friedel_coverage 0.000
_reflns_number_gt 3906
_reflns_number_total 5944
_reflns_threshold_expression 'I > 2\s(I)'
_cod_data_source_file d1cc01717a3.cif
_cod_data_source_block CoCP_HTphase
_cod_depositor_comments 'Adding full bibliography for 7128604--7128617.cif.'
_cod_original_cell_volume 3369(4)
_cod_original_sg_symbol_H-M 'P 21/n'
_cod_database_code 7128613
_shelx_shelxl_version_number 2018/3
_shelx_space_group_comment
;
The symmetry employed for this shelxl refinement is uniquely defined
by the following loop, which should always be used as a source of
symmetry information in preference to the above space-group names.
They are only intended as comments.
;
_shelx_estimated_absorpt_t_min 0.828
_shelx_estimated_absorpt_t_max 0.943

loop_
_space_group_symop_operation_xyz
'x, y, z'
'-x+1/2, y+1/2, -z+1/2'
'-x, -y, -z'
'x-1/2, -y-1/2, z-1/2'

loop_
_atom_site_label
_atom_site_type_symbol
_atom_site_fract_x
_atom_site_fract_y
_atom_site_fract_z
_atom_site_U_iso_or_equiv
_atom_site_adp_type
_atom_site_occupancy
_atom_site_site_symmetry_order
_atom_site_calc_flag
_atom_site_refinement_flags_posn
_atom_site_refinement_flags_adp
_atom_site_refinement_flags_occupancy
_atom_site_disorder_assembly
_atom_site_disorder_group
Co1 Co 0.26698(7) 0.88393(2) 0.05688(3) 0.0464(2) Uani 1 1 d . . . . .
O1A O 0.534(3) 0.8740(13) 0.0961(14) 0.043(4) Uani 0.526(5) 1 d D U P A 1
O2A O 0.356(2) 0.8504(6) 0.1755(11) 0.055(4) Uani 0.526(5) 1 d D U P A 1
O3A O 1.685(2) 0.6890(7) 0.4871(10) 0.057(4) Uani 0.526(5) 1 d D U P A 1
O4A O 1.495(3) 0.6416(6) 0.5381(11) 0.040(3) Uani 0.526(5) 1 d D U P A 1
C1A C 0.509(2) 0.8520(9) 0.1575(11) 0.046(4) Uani 0.526(5) 1 d D U P A 1
C2A C 0.6635(16) 0.8342(4) 0.2148(6) 0.049(3) Uani 0.526(5) 1 d D U P A 1
C3A C 0.8321(18) 0.8366(10) 0.1979(12) 0.045(4) Uani 0.526(5) 1 d D U P A 1
H3A H 0.852790 0.852952 0.152083 0.054 Uiso 0.526(5) 1 calc R U P A 1
C4A C 0.971(2) 0.8155(8) 0.2468(10) 0.050(4) Uani 0.526(5) 1 d D U P A 1
H4A H 1.082637 0.816850 0.232297 0.060 Uiso 0.526(5) 1 calc R U P A 1
C5A C 0.9506(11) 0.7925(4) 0.3167(6) 0.056(2) Uani 0.526(5) 1 d D U P A 1
C6A C 0.7850(10) 0.7939(4) 0.3381(5) 0.063(2) Uani 0.526(5) 1 d D U P A 1
H6A H 0.767085 0.780301 0.386167 0.076 Uiso 0.526(5) 1 calc R U P A 1
C7A C 0.6429(10) 0.8158(4) 0.2881(5) 0.063(2) Uani 0.526(5) 1 d D U P A 1
H7A H 0.533019 0.817925 0.304421 0.076 Uiso 0.526(5) 1 calc R U P A 1
C8A C 1.0993(11) 0.7652(4) 0.3662(5) 0.056(2) Uani 0.526(5) 1 d D U P A 1
C9A C 1.2734(11) 0.7813(3) 0.3680(5) 0.070(3) Uani 0.526(5) 1 d D U P A 1
H9A H 1.297648 0.811203 0.341101 0.084 Uiso 0.526(5) 1 calc R U P A 1
C10A C 1.4089(10) 0.7534(3) 0.4092(5) 0.061(2) Uani 0.526(5) 1 d D U P A 1
H10A H 1.524250 0.764856 0.410099 0.073 Uiso 0.526(5) 1 calc R U P A 1
C11A C 1.3778(15) 0.7088(4) 0.4492(5) 0.043(3) Uani 0.526(5) 1 d D U P A 1
C12A C 1.2036(17) 0.6919(7) 0.4491(9) 0.045(4) Uani 0.526(5) 1 d D U P A 1
H12A H 1.180966 0.662219 0.476802 0.054 Uiso 0.526(5) 1 calc R U P A 1
C13A C 1.066(2) 0.7198(7) 0.4073(8) 0.053(4) Uani 0.526(5) 1 d D U P A 1
H13A H 0.950227 0.708443 0.406476 0.064 Uiso 0.526(5) 1 calc R U P A 1
C14A C 1.5294(19) 0.6781(6) 0.4924(10) 0.042(3) Uani 0.526(5) 1 d D U P A 1
O1B O 0.532(4) 0.8658(15) 0.0869(16) 0.052(6) Uani 0.474(5) 1 d D U P A 2
O2B O 0.353(2) 0.8340(7) 0.1607(13) 0.057(4) Uani 0.474(5) 1 d D U P A 2
O3B O 1.691(2) 0.6759(7) 0.4686(10) 0.044(3) Uani 0.474(5) 1 d D U P A 2
O4B O 1.510(3) 0.6307(7) 0.5277(11) 0.036(3) Uani 0.474(5) 1 d D U P A 2
C1B C 0.508(2) 0.8418(11) 0.1469(13) 0.051(5) Uani 0.474(5) 1 d D U P A 2
C2B C 0.6588(19) 0.8153(5) 0.1967(7) 0.051(3) Uani 0.474(5) 1 d D U P A 2
C3B C 0.829(2) 0.8257(11) 0.1870(14) 0.047(5) Uani 0.474(5) 1 d D U P A 2
H3B H 0.849553 0.848474 0.147497 0.056 Uiso 0.474(5) 1 calc R U P A 2
C4B C 0.969(2) 0.8037(9) 0.2338(11) 0.051(5) Uani 0.474(5) 1 d D U P A 2
H4B H 1.082263 0.813934 0.228019 0.061 Uiso 0.474(5) 1 calc R U P A 2
C5B C 0.9468(11) 0.7669(4) 0.2887(6) 0.052(3) Uani 0.474(5) 1 d D U P A 2
C6B C 0.7760(11) 0.7523(5) 0.2951(6) 0.068(3) Uani 0.474(5) 1 d D U P A 2
H6B H 0.756534 0.726718 0.330883 0.081 Uiso 0.474(5) 1 calc R U P A 2
C7B C 0.6300(12) 0.7759(5) 0.2476(6) 0.064(3) Uani 0.474(5) 1 d D U P A 2
H7B H 0.515894 0.764886 0.250844 0.077 Uiso 0.474(5) 1 calc R U P A 2
C8B C 1.0981(11) 0.7411(4) 0.3394(6) 0.049(2) Uani 0.474(5) 1 d D U P A 2
C9B C 1.2626(11) 0.7373(4) 0.3148(5) 0.058(3) Uani 0.474(5) 1 d D U P A 2
H9B H 1.277901 0.750716 0.266335 0.070 Uiso 0.474(5) 1 calc R U P A 2
C10B C 1.4023(11) 0.7141(4) 0.3610(5) 0.053(2) Uani 0.474(5) 1 d D U P A 2
H10B H 1.511789 0.713297 0.344076 0.064 Uiso 0.474(5) 1 calc R U P A 2
C11B C 1.3840(16) 0.6919(4) 0.4318(6) 0.042(3) Uani 0.474(5) 1 d D U P A 2
C12B C 1.2230(19) 0.6973(8) 0.4610(11) 0.044(3) Uani 0.474(5) 1 d D U P A 2
H12B H 1.210913 0.684767 0.510368 0.053 Uiso 0.474(5) 1 calc R U P A 2
C13B C 1.082(2) 0.7217(8) 0.4146(10) 0.052(4) Uani 0.474(5) 1 d D U P A 2
H13B H 0.975587 0.725294 0.433455 0.062 Uiso 0.474(5) 1 calc R U P A 2
C14B C 1.539(2) 0.6667(7) 0.4807(10) 0.036(3) Uani 0.474(5) 1 d D U P A 2
N1A N 0.232(4) 0.9552(5) 0.1137(8) 0.054(2) Uani 0.67(2) 1 d D U P A 3
N2A N 0.288(3) 0.9382(4) -0.0314(7) 0.049(3) Uani 0.67(2) 1 d D U P A 3
C15A C 0.212(3) 0.9612(6) 0.1893(8) 0.078(3) Uani 0.67(2) 1 d D U P A 3
H15A H 0.221412 0.931889 0.221340 0.093 Uiso 0.67(2) 1 calc R U P A 3
C16A C 0.177(3) 1.0086(6) 0.2217(10) 0.094(4) Uani 0.67(2) 1 d D U P A 3
H16A H 0.163682 1.011622 0.274063 0.113 Uiso 0.67(2) 1 calc R U P A 3
C17A C 0.1639(19) 1.0509(5) 0.1730(10) 0.086(3) Uani 0.67(2) 1 d D U P A 3
H17A H 0.134717 1.083148 0.191898 0.104 Uiso 0.67(2) 1 calc R U P A 3
C18A C 0.1926(18) 1.0467(4) 0.0971(9) 0.066(3) Uani 0.67(2) 1 d D U P A 3
H18A H 0.189792 1.076033 0.065307 0.080 Uiso 0.67(2) 1 calc R U P A 3
C19A C 0.226(2) 0.9974(5) 0.0683(8) 0.052(2) Uani 0.67(2) 1 d D U P A 3
C20A C 0.2571(19) 0.9881(4) -0.0137(7) 0.045(2) Uani 0.67(2) 1 d D U P A 3
C21A C 0.2599(16) 1.0271(4) -0.0689(8) 0.057(2) Uani 0.67(2) 1 d D U P A 3
H21A H 0.237786 1.061449 -0.056398 0.068 Uiso 0.67(2) 1 calc R U P A 3
C22A C 0.2950(17) 1.0149(5) -0.1414(8) 0.069(3) Uani 0.67(2) 1 d D U P A 3
H22A H 0.298599 1.041318 -0.177872 0.083 Uiso 0.67(2) 1 calc R U P A 3
C23A C 0.3260(18) 0.9634(6) -0.1625(7) 0.074(3) Uani 0.67(2) 1 d D U P A 3
H23A H 0.349993 0.954398 -0.211898 0.089 Uiso 0.67(2) 1 calc R U P A 3
C24A C 0.3181(19) 0.9266(5) -0.1037(6) 0.060(3) Uani 0.67(2) 1 d D U P A 3
H24A H 0.335045 0.891776 -0.115550 0.072 Uiso 0.67(2) 1 calc R U P A 3
N1B N 0.229(8) 0.9572(10) 0.0963(16) 0.054(5) Uani 0.33(2) 1 d D U P A 4
N2B N 0.278(5) 0.9274(8) -0.0457(12) 0.046(4) Uani 0.33(2) 1 d D U P A 4
C15B C 0.200(5) 0.9691(10) 0.1692(14) 0.064(4) Uani 0.33(2) 1 d D U P A 4
H15B H 0.197515 0.941750 0.204203 0.077 Uiso 0.33(2) 1 calc R U P A 4
C16B C 0.175(5) 1.0188(11) 0.1959(15) 0.077(5) Uani 0.33(2) 1 d D U P A 4
H16B H 0.151166 1.025613 0.246028 0.092 Uiso 0.33(2) 1 calc R U P A 4
C17B C 0.189(4) 1.0579(9) 0.1411(17) 0.082(5) Uani 0.33(2) 1 d D U P A 4
H17B H 0.180558 1.092378 0.156374 0.098 Uiso 0.33(2) 1 calc R U P A 4
C18B C 0.215(4) 1.0476(8) 0.0656(16) 0.063(5) Uani 0.33(2) 1 d D U P A 4
H18B H 0.215581 1.074313 0.029312 0.075 Uiso 0.33(2) 1 calc R U P A 4
C19B C 0.240(5) 0.9958(8) 0.0449(15) 0.049(4) Uani 0.33(2) 1 d D U P A 4
C20B C 0.270(5) 0.9787(9) -0.0335(13) 0.052(4) Uani 0.33(2) 1 d D U P A 4
C21B C 0.289(4) 1.0144(9) -0.0922(14) 0.060(4) Uani 0.33(2) 1 d D U P A 4
H21B H 0.280677 1.050063 -0.084413 0.071 Uiso 0.33(2) 1 calc R U P A 4
C22B C 0.320(4) 0.9945(11) -0.1613(13) 0.069(5) Uani 0.33(2) 1 d D U P A 4
H22B H 0.331616 1.017780 -0.201345 0.082 Uiso 0.33(2) 1 calc R U P A 4
C23B C 0.336(4) 0.9410(11) -0.1768(13) 0.077(5) Uani 0.33(2) 1 d D U P A 4
H23B H 0.365572 0.928412 -0.223495 0.093 Uiso 0.33(2) 1 calc R U P A 4
C24B C 0.302(4) 0.9085(9) -0.1157(12) 0.063(4) Uani 0.33(2) 1 d D U P A 4
H24B H 0.296734 0.872685 -0.123801 0.075 Uiso 0.33(2) 1 calc R U P A 4

loop_
_atom_site_aniso_label
_atom_site_aniso_U_11
_atom_site_aniso_U_22
_atom_site_aniso_U_33
_atom_site_aniso_U_23
_atom_site_aniso_U_13
_atom_site_aniso_U_12
Co1 0.0246(3) 0.0532(4) 0.0592(4) 0.0062(3) -0.0007(2) 0.0015(3)
O1A 0.025(5) 0.044(6) 0.057(7) 0.009(7) -0.002(4) -0.001(4)
O2A 0.026(4) 0.069(9) 0.072(8) 0.020(6) 0.014(4) 0.009(5)
O3A 0.023(3) 0.075(9) 0.074(8) 0.001(5) 0.008(4) 0.003(4)
O4A 0.029(5) 0.033(6) 0.060(6) -0.010(4) 0.016(4) 0.013(4)
C1A 0.025(4) 0.053(8) 0.061(6) 0.011(7) 0.005(4) 0.007(5)
C2A 0.020(4) 0.061(7) 0.065(5) 0.017(5) 0.001(4) 0.008(5)
C3A 0.024(4) 0.049(9) 0.059(7) 0.010(7) 0.002(4) 0.001(4)
C4A 0.026(5) 0.063(9) 0.061(6) 0.010(6) 0.005(4) 0.004(5)
C5A 0.028(4) 0.076(6) 0.063(5) 0.017(4) 0.006(4) 0.008(4)
C6A 0.032(4) 0.082(6) 0.075(5) 0.020(5) 0.010(4) 0.015(4)
C7A 0.025(4) 0.094(7) 0.072(5) 0.023(5) 0.012(3) 0.021(4)
C8A 0.030(4) 0.071(6) 0.066(6) 0.015(4) 0.009(4) 0.008(4)
C9A 0.038(4) 0.083(6) 0.091(6) 0.039(5) 0.017(4) 0.006(4)
C10A 0.026(4) 0.068(5) 0.088(6) 0.020(4) 0.008(4) -0.002(4)
C11A 0.030(4) 0.057(6) 0.042(5) -0.005(4) 0.007(3) 0.002(4)
C12A 0.028(5) 0.051(6) 0.057(7) 0.011(6) 0.007(4) -0.011(4)
C13A 0.031(6) 0.072(7) 0.056(7) 0.016(6) 0.006(5) 0.004(5)
C14A 0.026(4) 0.043(7) 0.059(6) -0.011(5) 0.013(4) 0.007(4)
O1B 0.038(7) 0.066(14) 0.051(6) 0.002(7) 0.000(5) 0.002(6)
O2B 0.033(4) 0.068(10) 0.070(7) 0.006(6) 0.005(4) 0.003(5)
O3B 0.023(4) 0.054(7) 0.054(7) 0.007(5) -0.001(4) 0.003(4)
O4B 0.027(5) 0.036(7) 0.044(5) -0.003(5) 0.006(4) 0.012(5)
C1B 0.030(4) 0.060(10) 0.060(6) 0.001(6) -0.003(4) 0.000(5)
C2B 0.031(4) 0.063(7) 0.057(6) 0.010(5) 0.002(4) -0.001(5)
C3B 0.036(5) 0.051(10) 0.054(7) 0.008(7) 0.008(5) 0.009(5)
C4B 0.027(5) 0.068(10) 0.060(7) 0.014(7) 0.014(5) 0.008(5)
C5B 0.027(4) 0.070(6) 0.060(6) 0.017(4) 0.008(4) 0.005(4)
C6B 0.026(4) 0.089(7) 0.088(7) 0.042(6) 0.008(4) 0.007(5)
C7B 0.030(4) 0.088(7) 0.076(6) 0.035(5) 0.012(4) 0.010(5)
C8B 0.022(4) 0.065(6) 0.059(5) 0.017(5) 0.002(4) 0.001(4)
C9B 0.035(4) 0.078(6) 0.063(5) 0.027(5) 0.015(4) 0.012(4)
C10B 0.028(4) 0.067(6) 0.066(5) 0.015(4) 0.010(4) 0.003(4)
C11B 0.024(4) 0.046(6) 0.055(5) 0.006(5) 0.001(4) 0.007(4)
C12B 0.032(6) 0.055(7) 0.047(6) 0.002(5) 0.007(5) 0.009(6)
C13B 0.025(6) 0.069(8) 0.063(7) 0.023(6) 0.009(5) -0.001(6)
C14B 0.024(4) 0.034(7) 0.047(6) -0.006(5) -0.004(4) 0.001(4)
N1A 0.033(4) 0.060(4) 0.064(6) -0.001(4) -0.010(6) 0.000(4)
N2A 0.031(5) 0.049(5) 0.065(5) -0.011(4) -0.005(4) -0.001(4)
C15A 0.082(8) 0.081(6) 0.071(6) 0.004(5) 0.012(7) 0.013(5)
C16A 0.107(8) 0.091(7) 0.084(8) -0.013(5) 0.009(8) 0.013(6)
C17A 0.087(7) 0.083(6) 0.090(8) -0.015(6) 0.017(6) 0.017(6)
C18A 0.056(6) 0.063(4) 0.082(8) -0.008(5) 0.015(6) 0.006(4)
C19A 0.025(5) 0.058(4) 0.069(6) -0.008(4) -0.009(5) 0.005(4)
C20A 0.014(4) 0.049(4) 0.070(6) 0.002(4) -0.002(5) 0.004(4)
C21A 0.038(5) 0.053(5) 0.079(6) 0.013(4) 0.005(4) 0.016(4)
C22A 0.068(6) 0.061(6) 0.078(6) 0.014(5) 0.010(5) 0.001(5)
C23A 0.080(6) 0.062(7) 0.079(5) 0.000(6) 0.011(4) 0.000(8)
C24A 0.054(5) 0.052(6) 0.071(5) -0.009(4) -0.001(4) 0.002(5)
N1B 0.037(9) 0.064(8) 0.061(8) 0.005(6) 0.000(10) -0.002(7)
N2B 0.032(7) 0.049(7) 0.051(7) 0.008(6) -0.014(7) -0.007(8)
C15B 0.050(8) 0.077(8) 0.059(8) -0.006(7) -0.009(9) 0.008(8)
C16B 0.077(9) 0.075(9) 0.074(11) -0.009(8) -0.005(10) 0.012(9)
C17B 0.085(11) 0.073(8) 0.087(12) -0.014(9) 0.013(11) 0.016(9)
C18B 0.041(9) 0.057(6) 0.088(11) -0.008(8) 0.001(9) 0.019(7)
C19B 0.026(8) 0.050(6) 0.067(8) 0.002(6) -0.002(9) 0.008(6)
C20B 0.036(9) 0.056(7) 0.061(7) 0.000(6) -0.002(7) -0.004(7)
C21B 0.042(9) 0.061(8) 0.075(9) 0.008(7) 0.006(8) -0.004(8)
C22B 0.063(10) 0.068(11) 0.077(8) 0.010(9) 0.018(7) -0.012(11)
C23B 0.090(11) 0.065(11) 0.078(9) 0.015(8) 0.015(8) -0.008(11)
C24B 0.069(10) 0.056(9) 0.063(7) -0.001(7) 0.007(7) -0.016(9)

loop_
_atom_type_symbol
_atom_type_description
_atom_type_scat_dispersion_real
_atom_type_scat_dispersion_imag
_atom_type_scat_source
C C 0.0033 0.0016 'International Tables Vol C Tables 4.2.6.8 and 6.1.1.4'
H H 0.0000 0.0000 'International Tables Vol C Tables 4.2.6.8 and 6.1.1.4'
N N 0.0061 0.0033 'International Tables Vol C Tables 4.2.6.8 and 6.1.1.4'
O O 0.0106 0.0060 'International Tables Vol C Tables 4.2.6.8 and 6.1.1.4'
Co Co 0.3494 0.9721 'International Tables Vol C Tables 4.2.6.8 and 6.1.1.4'

loop_
_geom_angle_atom_site_label_1
_geom_angle_atom_site_label_2
_geom_angle_atom_site_label_3
_geom_angle
_geom_angle_site_symmetry_1
_geom_angle_site_symmetry_3
_geom_angle_publ_flag
O4B Co1 O1B 156.2(12) 4_475 . ?
N1B Co1 N2B 79.5(8) . . ?
N2A Co1 N1A 77.9(4) . . ?
O1A Co1 O4A 153.3(9) . 4_475 ?
O1A Co1 O3B 106.8(11) . 4_475 ?
O4A Co1 O3B 62.0(7) 4_475 4_475 ?
O4B Co1 O2B 104.9(8) 4_475 . ?
O1B Co1 O2B 60.5(5) . . ?
O3B Co1 O2B 100.1(6) 4_475 . ?
O1A Co1 O2A 60.1(4) . . ?
O4A Co1 O2A 100.1(7) 4_475 . ?
O1A Co1 O3A 104.6(11) . 4_475 ?
O4A Co1 O3A 59.1(4) 4_475 4_475 ?
O2A Co1 O3A 101.1(5) . 4_475 ?
C1A O1A Co1 93.8(13) . . ?
C1A O2A Co1 85.9(10) . . ?
C14A O3A Co1 88.1(10) . 4_776 ?
C14A O4A Co1 91.9(11) . 4_776 ?
O1A C1A O2A 119.5(13) . . ?
O1A C1A C2A 119.8(13) . . ?
O2A C1A C2A 120.1(12) . . ?
C3A C2A C7A 116.9(9) . . ?
C3A C2A C1A 121.6(10) . . ?
C7A C2A C1A 121.5(10) . . ?
C4A C3A C2A 121.5(12) . . ?
C4A C3A H3A 119.3 . . ?
C2A C3A H3A 119.3 . . ?
C3A C4A C5A 122.3(12) . . ?
C3A C4A H4A 118.8 . . ?
C5A C4A H4A 118.8 . . ?
C4A C5A C6A 117.1(9) . . ?
C4A C5A C8A 121.9(9) . . ?
C6A C5A C8A 121.0(8) . . ?
C5A C6A C7A 120.5(8) . . ?
C5A C6A H6A 119.8 . . ?
C7A C6A H6A 119.8 . . ?
C2A C7A C6A 121.1(8) . . ?
C2A C7A H7A 119.4 . . ?
C6A C7A H7A 119.4 . . ?
C9A C8A C13A 118.8(9) . . ?
C9A C8A C5A 121.3(8) . . ?
C13A C8A C5A 119.7(9) . . ?
C10A C9A C8A 120.3(8) . . ?
C10A C9A H9A 119.8 . . ?
C8A C9A H9A 119.8 . . ?
C9A C10A C11A 121.3(8) . . ?
C9A C10A H10A 119.3 . . ?
C11A C10A H10A 119.3 . . ?
C10A C11A C12A 119.6(9) . . ?
C10A C11A C14A 120.3(10) . . ?
C12A C11A C14A 120.1(10) . . ?
C13A C12A C11A 119.5(12) . . ?
C13A C12A H12A 120.3 . . ?
C11A C12A H12A 120.3 . . ?
C12A C13A C8A 120.4(13) . . ?
C12A C13A H13A 119.8 . . ?
C8A C13A H13A 119.8 . . ?
O3A C14A O4A 119.9(14) . . ?
O3A C14A C11A 121.6(12) . . ?
O4A C14A C11A 118.4(12) . . ?
C1B O1B Co1 93.1(16) . . ?
C1B O2B Co1 86.0(12) . . ?
O1B C1B O2B 120.1(16) . . ?
O1B C1B C2B 120.1(16) . . ?
O2B C1B C2B 119.2(14) . . ?
C3B C2B C7B 118.0(11) . . ?
C3B C2B C1B 120.7(11) . . ?
C7B C2B C1B 121.0(12) . . ?
C2B C3B C4B 121.7(13) . . ?
C2B C3B H3B 119.2 . . ?
C4B C3B H3B 119.2 . . ?
C5B C4B C3B 122.0(13) . . ?
C5B C4B H4B 119.0 . . ?
C3B C4B H4B 119.0 . . ?
C4B C5B C6B 117.4(10) . . ?
C4B C5B C8B 123.1(10) . . ?
C6B C5B C8B 119.5(8) . . ?
C5B C6B C7B 120.8(8) . . ?
C5B C6B H6B 119.6 . . ?
C7B C6B H6B 119.6 . . ?
C2B C7B C6B 119.6(9) . . ?
C2B C7B H7B 120.2 . . ?
C6B C7B H7B 120.2 . . ?
C9B C8B C13B 117.5(9) . . ?
C9B C8B C5B 120.6(8) . . ?
C13B C8B C5B 121.8(9) . . ?
C10B C9B C8B 121.1(8) . . ?
C10B C9B H9B 119.5 . . ?
C8B C9B H9B 119.5 . . ?
C9B C10B C11B 121.4(9) . . ?
C9B C10B H10B 119.3 . . ?
C11B C10B H10B 119.3 . . ?
C10B C11B C12B 119.3(10) . . ?
C10B C11B C14B 120.1(10) . . ?
C12B C11B C14B 120.3(11) . . ?
C13B C12B C11B 118.9(12) . . ?
C13B C12B H12B 120.6 . . ?
C11B C12B H12B 120.6 . . ?
C12B C13B C8B 121.4(12) . . ?
C12B C13B H13B 119.3 . . ?
C8B C13B H13B 119.3 . . ?
O3B C14B O4B 120.6(13) . . ?
O3B C14B C11B 120.7(12) . . ?
O4B C14B C11B 118.1(13) . . ?
C19A N1A C15A 118.6(8) . . ?
C19A N1A Co1 115.2(7) . . ?
C15A N1A Co1 126.1(8) . . ?
C24A N2A C20A 119.0(8) . . ?
C24A N2A Co1 125.2(7) . . ?
C20A N2A Co1 115.7(6) . . ?
N1A C15A C16A 123.3(10) . . ?
N1A C15A H15A 118.3 . . ?
C16A C15A H15A 118.3 . . ?
C17A C16A C15A 116.8(10) . . ?
C17A C16A H16A 121.6 . . ?
C15A C16A H16A 121.6 . . ?
C18A C17A C16A 121.4(10) . . ?
C18A C17A H17A 119.3 . . ?
C16A C17A H17A 119.3 . . ?
C17A C18A C19A 118.5(9) . . ?
C17A C18A H18A 120.7 . . ?
C19A C18A H18A 120.7 . . ?
N1A C19A C18A 121.2(8) . . ?
N1A C19A C20A 115.6(7) . . ?
C18A C19A C20A 123.2(8) . . ?
N2A C20A C21A 120.6(8) . . ?
N2A C20A C19A 115.3(7) . . ?
C21A C20A C19A 124.0(8) . . ?
C22A C21A C20A 119.7(8) . . ?
C22A C21A H21A 120.2 . . ?
C20A C21A H21A 120.2 . . ?
C21A C22A C23A 121.5(8) . . ?
C21A C22A H22A 119.2 . . ?
C23A C22A H22A 119.2 . . ?
C24A C23A C22A 115.0(9) . . ?
C24A C23A H23A 122.5 . . ?
C22A C23A H23A 122.5 . . ?
N2A C24A C23A 124.2(8) . . ?
N2A C24A H24A 117.9 . . ?
C23A C24A H24A 117.9 . . ?
C19B N1B C15B 119.1(16) . . ?
C19B N1B Co1 115.8(13) . . ?
C15B N1B Co1 125.1(14) . . ?
C20B N2B C24B 121.0(14) . . ?
C20B N2B Co1 112.4(11) . . ?
C24B N2B Co1 126.4(13) . . ?
N1B C15B C16B 125.0(17) . . ?
N1B C15B H15B 117.5 . . ?
C16B C15B H15B 117.5 . . ?
C15B C16B C17B 114.2(17) . . ?
C15B C16B H16B 122.9 . . ?
C17B C16B H16B 122.9 . . ?
C18B C17B C16B 122.9(16) . . ?
C18B C17B H17B 118.5 . . ?
C16B C17B H17B 118.5 . . ?
C17B C18B C19B 118.0(16) . . ?
C17B C18B H18B 121.0 . . ?
C19B C18B H18B 121.0 . . ?
N1B C19B C18B 120.6(15) . . ?
N1B C19B C20B 115.0(13) . . ?
C18B C19B C20B 124.4(14) . . ?
N2B C20B C21B 121.5(14) . . ?
N2B C20B C19B 117.0(13) . . ?
C21B C20B C19B 121.5(15) . . ?
C22B C21B C20B 116.6(15) . . ?
C22B C21B H21B 121.7 . . ?
C20B C21B H21B 121.7 . . ?
C21B C22B C23B 124.7(16) . . ?
C21B C22B H22B 117.7 . . ?
C23B C22B H22B 117.7 . . ?
C24B C23B C22B 114.0(16) . . ?
C24B C23B H23B 123.0 . . ?
C22B C23B H23B 123.0 . . ?
N2B C24B C23B 122.0(16) . . ?
N2B C24B H24B 119.0 . . ?
C23B C24B H24B 119.0 . . ?

loop_
_geom_bond_atom_site_label_1
_geom_bond_atom_site_label_2
_geom_bond_distance
_geom_bond_site_symmetry_2
_geom_bond_publ_flag
Co1 O4B 2.00(2) 4_475 ?
Co1 N1B 2.04(2) . ?
Co1 O1A 2.07(3) . ?
Co1 O1B 2.08(3) . ?
Co1 N2A 2.089(11) . ?
Co1 N2B 2.11(2) . ?
Co1 N1A 2.114(12) . ?
Co1 O4A 2.16(2) 4_475 ?
Co1 O3B 2.183(19) 4_475 ?
Co1 O2B 2.22(2) . ?
Co1 O2A 2.24(2) . ?
Co1 O3A 2.27(2) 4_475 ?
O1A C1A 1.243(10) . ?
O2A C1A 1.260(10) . ?
O3A C14A 1.246(10) . ?
O4A C14A 1.278(11) . ?
C1A C2A 1.496(11) . ?
C2A C3A 1.370(11) . ?
C2A C7A 1.384(11) . ?
C3A C4A 1.368(11) . ?
C3A H3A 0.9300 . ?
C4A C5A 1.375(12) . ?
C4A H4A 0.9300 . ?
C5A C6A 1.377(10) . ?
C5A C8A 1.494(10) . ?
C6A C7A 1.404(10) . ?
C6A H6A 0.9300 . ?
C7A H7A 0.9300 . ?
C8A C9A 1.394(11) . ?
C8A C13A 1.410(14) . ?
C9A C10A 1.371(11) . ?
C9A H9A 0.9300 . ?
C10A C11A 1.378(11) . ?
C10A H10A 0.9300 . ?
C11A C12A 1.405(12) . ?
C11A C14A 1.508(11) . ?
C12A C13A 1.388(11) . ?
C12A H12A 0.9300 . ?
C13A H13A 0.9300 . ?
O1B C1B 1.246(12) . ?
O2B C1B 1.259(12) . ?
O3B C14B 1.236(11) . ?
O4B C14B 1.273(11) . ?
C1B C2B 1.501(12) . ?
C2B C3B 1.365(12) . ?
C2B C7B 1.381(12) . ?
C3B C4B 1.368(12) . ?
C3B H3B 0.9300 . ?
C4B C5B 1.367(12) . ?
C4B H4B 0.9300 . ?
C5B C6B 1.383(11) . ?
C5B C8B 1.501(10) . ?
C6B C7B 1.421(11) . ?
C6B H6B 0.9300 . ?
C7B H7B 0.9300 . ?
C8B C9B 1.394(11) . ?
C8B C13B 1.414(13) . ?
C9B C10B 1.374(11) . ?
C9B H9B 0.9300 . ?
C10B C11B 1.376(11) . ?
C10B H10B 0.9300 . ?
C11B C12B 1.409(13) . ?
C11B C14B 1.499(11) . ?
C12B C13B 1.394(12) . ?
C12B H12B 0.9300 . ?
C13B H13B 0.9300 . ?
N1A C19A 1.335(9) . ?
N1A C15A 1.349(9) . ?
N2A C24A 1.340(9) . ?
N2A C20A 1.347(9) . ?
C15A C16A 1.382(11) . ?
C15A H15A 0.9300 . ?
C16A C17A 1.369(13) . ?
C16A H16A 0.9300 . ?
C17A C18A 1.367(12) . ?
C17A H17A 0.9300 . ?
C18A C19A 1.399(10) . ?
C18A H18A 0.9300 . ?
C19A C20A 1.491(10) . ?
C20A C21A 1.387(9) . ?
C21A C22A 1.357(11) . ?
C21A H21A 0.9300 . ?
C22A C23A 1.403(12) . ?
C22A H22A 0.9300 . ?
C23A C24A 1.395(11) . ?
C23A H23A 0.9300 . ?
C24A H24A 0.9300 . ?
N1B C19B 1.343(14) . ?
N1B C15B 1.346(15) . ?
N2B C20B 1.337(15) . ?
N2B C24B 1.343(14) . ?
C15B C16B 1.381(16) . ?
C15B H15B 0.9300 . ?
C16B C17B 1.394(18) . ?
C16B H16B 0.9300 . ?
C17B C18B 1.376(17) . ?
C17B H17B 0.9300 . ?
C18B C19B 1.398(15) . ?
C18B H18B 0.9300 . ?
C19B C20B 1.476(15) . ?
C20B C21B 1.390(15) . ?
C21B C22B 1.351(17) . ?
C21B H21B 0.9300 . ?
C22B C23B 1.408(18) . ?
C22B H22B 0.9300 . ?
C23B C24B 1.401(15) . ?
C23B H23B 0.9300 . ?
C24B H24B 0.9300 . ?

loop_
_geom_torsion_atom_site_label_1
_geom_torsion_atom_site_label_2
_geom_torsion_atom_site_label_3
_geom_torsion_atom_site_label_4
_geom_torsion
_geom_torsion_site_symmetry_1
_geom_torsion_site_symmetry_2
_geom_torsion_site_symmetry_3
_geom_torsion_site_symmetry_4
_geom_torsion_publ_flag
Co1 O1A C1A O2A -8(3) . . . . ?
Co1 O1A C1A C2A -179.8(19) . . . . ?
Co1 O2A C1A O1A 8(2) . . . . ?
Co1 O2A C1A C2A 179(2) . . . . ?
O1A C1A C2A C3A -7(3) . . . . ?
O2A C1A C2A C3A -178(2) . . . . ?
O1A C1A C2A C7A 172(2) . . . . ?
O2A C1A C2A C7A 0(3) . . . . ?
C7A C2A C3A C4A 8(3) . . . . ?
C1A C2A C3A C4A -173(2) . . . . ?
C2A C3A C4A C5A -2(3) . . . . ?
C3A C4A C5A C6A -4(3) . . . . ?
C3A C4A C5A C8A 174.2(17) . . . . ?
C4A C5A C6A C7A 3.2(19) . . . . ?
C8A C5A C6A C7A -174.6(10) . . . . ?
C3A C2A C7A C6A -9(2) . . . . ?
C1A C2A C7A C6A 172.9(15) . . . . ?
C5A C6A C7A C2A 2.9(18) . . . . ?
C4A C5A C8A C9A 31.6(18) . . . . ?
C6A C5A C8A C9A -150.6(9) . . . . ?
C4A C5A C8A C13A -143.3(15) . . . . ?
C6A C5A C8A C13A 34.5(14) . . . . ?
C13A C8A C9A C10A -0.1(6) . . . . ?
C5A C8A C9A C10A -175.0(8) . . . . ?
C8A C9A C10A C11A 0.5(5) . . . . ?
C9A C10A C11A C12A -1.1(11) . . . . ?
C9A C10A C11A C14A 178.5(10) . . . . ?
C10A C11A C12A C13A 1.3(16) . . . . ?
C14A C11A C12A C13A -178.3(13) . . . . ?
C11A C12A C13A C8A -0.9(16) . . . . ?
C9A C8A C13A C12A 0.3(13) . . . . ?
C5A C8A C13A C12A 175.4(11) . . . . ?
Co1 O3A C14A O4A 10.0(17) 4_776 . . . ?
Co1 O3A C14A C11A -173.3(14) 4_776 . . . ?
Co1 O4A C14A O3A -10.5(18) 4_776 . . . ?
Co1 O4A C14A C11A 172.7(13) 4_776 . . . ?
C10A C11A C14A O3A -7(2) . . . . ?
C12A C11A C14A O3A 172.6(15) . . . . ?
C10A C11A C14A O4A 169.7(14) . . . . ?
C12A C11A C14A O4A -11(2) . . . . ?
Co1 O1B C1B O2B 6(3) . . . . ?
Co1 O1B C1B C2B 177(2) . . . . ?
Co1 O2B C1B O1B -6(3) . . . . ?
Co1 O2B C1B C2B -177(2) . . . . ?
O1B C1B C2B C3B 14(4) . . . . ?
O2B C1B C2B C3B -175(2) . . . . ?
O1B C1B C2B C7B -159(3) . . . . ?
O2B C1B C2B C7B 12(3) . . . . ?
C7B C2B C3B C4B -9(3) . . . . ?
C1B C2B C3B C4B 177(2) . . . . ?
C2B C3B C4B C5B 5(4) . . . . ?
C3B C4B C5B C6B 1(3) . . . . ?
C3B C4B C5B C8B 178.4(19) . . . . ?
C4B C5B C6B C7B -2(2) . . . . ?
C8B C5B C6B C7B -179.7(11) . . . . ?
C3B C2B C7B C6B 8(2) . . . . ?
C1B C2B C7B C6B -178.7(17) . . . . ?
C5B C6B C7B C2B -2.5(19) . . . . ?
C4B C5B C8B C9B -25(2) . . . . ?
C6B C5B C8B C9B 152.8(11) . . . . ?
C4B C5B C8B C13B 152(2) . . . . ?
C6B C5B C8B C13B -30(2) . . . . ?
C13B C8B C9B C10B 2(2) . . . . ?
C5B C8B C9B C10B 179.5(10) . . . . ?
C8B C9B C10B C11B 2.6(17) . . . . ?
C9B C10B C11B C12B -6(2) . . . . ?
C9B C10B C11B C14B 179.8(12) . . . . ?
C10B C11B C12B C13B 5(2) . . . . ?
C14B C11B C12B C13B 178.9(16) . . . . ?
C11B C12B C13B C8B 0(3) . . . . ?
C9B C8B C13B C12B -3(3) . . . . ?
C5B C8B C13B C12B 179.4(15) . . . . ?
Co1 O3B C14B O4B -3.4(18) 4_776 . . . ?
Co1 O3B C14B C11B -174.2(16) 4_776 . . . ?
Co1 O4B C14B O3B 4(2) 4_776 . . . ?
Co1 O4B C14B C11B 174.8(14) 4_776 . . . ?
C10B C11B C14B O3B 17(2) . . . . ?
C12B C11B C14B O3B -156.7(18) . . . . ?
C10B C11B C14B O4B -153.7(16) . . . . ?
C12B C11B C14B O4B 32(2) . . . . ?
C19A N1A C15A C16A 3(3) . . . . ?
Co1 N1A C15A C16A -175.3(19) . . . . ?
N1A C15A C16A C17A 0(3) . . . . ?
C15A C16A C17A C18A -3(3) . . . . ?
C16A C17A C18A C19A 4(2) . . . . ?
C15A N1A C19A C18A -3(3) . . . . ?
Co1 N1A C19A C18A 175.9(14) . . . . ?
C15A N1A C19A C20A 177.6(19) . . . . ?
Co1 N1A C19A C20A -4(2) . . . . ?
C17A C18A C19A N1A -1(2) . . . . ?
C17A C18A C19A C20A 179.2(14) . . . . ?
C24A N2A C20A C21A -1(2) . . . . ?
Co1 N2A C20A C21A -177.3(11) . . . . ?
C24A N2A C20A C19A -179.4(14) . . . . ?
Co1 N2A C20A C19A 4.3(18) . . . . ?
N1A C19A C20A N2A 0(2) . . . . ?
C18A C19A C20A N2A 180.0(16) . . . . ?
N1A C19A C20A C21A -178.6(17) . . . . ?
C18A C19A C20A C21A 2(2) . . . . ?
N2A C20A C21A C22A -0.5(19) . . . . ?
C19A C20A C21A C22A 177.8(13) . . . . ?
C20A C21A C22A C23A 1.1(18) . . . . ?
C21A C22A C23A C24A -0.1(18) . . . . ?
C20A N2A C24A C23A 2(2) . . . . ?
Co1 N2A C24A C23A 178.0(12) . . . . ?
C22A C23A C24A N2A -1.5(19) . . . . ?
C19B N1B C15B C16B 2(7) . . . . ?
Co1 N1B C15B C16B 180(4) . . . . ?
N1B C15B C16B C17B -3(6) . . . . ?
C15B C16B C17B C18B 4(5) . . . . ?
C16B C17B C18B C19B -4(5) . . . . ?
C15B N1B C19B C18B -3(6) . . . . ?
Co1 N1B C19B C18B 179(3) . . . . ?
C15B N1B C19B C20B -180(4) . . . . ?
Co1 N1B C19B C20B 3(5) . . . . ?
C17B C18B C19B N1B 4(5) . . . . ?
C17B C18B C19B C20B -180(3) . . . . ?
C24B N2B C20B C21B 0(5) . . . . ?
Co1 N2B C20B C21B 175(3) . . . . ?
C24B N2B C20B C19B 179(3) . . . . ?
Co1 N2B C20B C19B -5(4) . . . . ?
N1B C19B C20B N2B 2(5) . . . . ?
C18B C19B C20B N2B -175(3) . . . . ?
N1B C19B C20B C21B -178(4) . . . . ?
C18B C19B C20B C21B 5(5) . . . . ?
N2B C20B C21B C22B -2(5) . . . . ?
C19B C20B C21B C22B 179(3) . . . . ?
C20B C21B C22B C23B -1(4) . . . . ?
C21B C22B C23B C24B 5(4) . . . . ?
C20B N2B C24B C23B 5(5) . . . . ?
Co1 N2B C24B C23B -169(3) . . . . ?
C22B C23B C24B N2B -7(4) . . . . ?
